data_8106385
loop_
_publ_author_name
'Sheng, Liang-Quan'

_publ_section_title
;
 Crystal structure of
 4,4&#x2032;-(1,4-phenylene)bis(1H-imidazol-3-ium)bis(2-carboxybenzoate),
 C30H26N4O8
;
_journal_issue 6
_journal_name_full 'Zeitschrift f\"ur Kristallographie - New Crystal Structures'
_journal_page_first 1023
_journal_page_last 1024
_journal_paper_doi 10.1515/ncrs-2018-0146
_journal_volume 233
_journal_year 2018
_chemical_formula_sum 'C30 H26 N4 O8'
_chemical_formula_weight 570.55
_space_group_crystal_system monoclinic
_space_group_IT_number 14
_space_group_name_Hall '-P 2yn'
_space_group_name_H-M_alt 'P 1 21/n 1'
_atom_sites_solution_hydrogens mixed
_cell_angle_alpha 90
_cell_angle_beta 92.765(2)
_cell_angle_gamma 90
_cell_formula_units_Z 2
_cell_length_a 6.6363(7)
_cell_length_b 9.0231(9)
_cell_length_c 22.082(2)
_cell_measurement_reflns_used 1443
_cell_measurement_temperature 296(2)
_cell_measurement_theta_max 24.10
_cell_measurement_theta_min 2.92
_cell_volume 1320.7(2)
_computing_structure_refinement 'SHELXL-2018/3 (Sheldrick, 2018)'
_computing_structure_solution 'SHELXS-97 (Sheldrick, 1990)'
_diffrn_ambient_temperature 296(2)
_diffrn_measured_fraction_theta_full 0.999
_diffrn_measured_fraction_theta_max 0.999
_diffrn_measurement_device_type 'CCD area detector'
_diffrn_measurement_method 'phi and omega scans'
_diffrn_radiation_type MoK\a
_diffrn_radiation_wavelength 0.71073
_diffrn_reflns_av_R_equivalents 0.0302
_diffrn_reflns_av_unetI/netI 0.0363
_diffrn_reflns_Laue_measured_fraction_full 0.999
_diffrn_reflns_Laue_measured_fraction_max 0.999
_diffrn_reflns_limit_h_max 7
_diffrn_reflns_limit_h_min -7
_diffrn_reflns_limit_k_max 10
_diffrn_reflns_limit_k_min -10
_diffrn_reflns_limit_l_max 26
_diffrn_reflns_limit_l_min -17
_diffrn_reflns_number 6471
_diffrn_reflns_point_group_measured_fraction_full 0.999
_diffrn_reflns_point_group_measured_fraction_max 0.999
_diffrn_reflns_theta_full 24.998
_diffrn_reflns_theta_max 24.998
_diffrn_reflns_theta_min 2.917
_exptl_absorpt_coefficient_mu 0.106
_exptl_absorpt_correction_type 'SADABS; Bruker, 2000'
_exptl_crystal_colour colorless
_exptl_crystal_density_diffrn 1.435
_exptl_crystal_description block
_exptl_crystal_F_000 596
_exptl_crystal_size_max 0.250
_exptl_crystal_size_mid 0.230
_exptl_crystal_size_min 0.220
_refine_diff_density_max 0.203
_refine_diff_density_min -0.197
_refine_diff_density_rms 0.040
_refine_ls_extinction_coef .
_refine_ls_extinction_method none
_refine_ls_goodness_of_fit_ref 0.955
_refine_ls_hydrogen_treatment constr
_refine_ls_matrix_type full
_refine_ls_number_parameters 191
_refine_ls_number_reflns 2310
_refine_ls_number_restraints 0
_refine_ls_restrained_S_all 0.955
_refine_ls_R_factor_all 0.0699
_refine_ls_R_factor_gt 0.0455
_refine_ls_shift/su_max 0.000
_refine_ls_shift/su_mean 0.000
_refine_ls_structure_factor_coef Fsqd
_refine_ls_weighting_details 'w=1/[\s^2^(Fo^2^)+(0.0627P)^2^+0.5280P] where P=(Fo^2^+2Fc^2^)/3'
_refine_ls_weighting_scheme calc
_refine_ls_wR_factor_gt 0.1103
_refine_ls_wR_factor_ref 0.1234
_reflns_Friedel_coverage 0.000
_reflns_Friedel_fraction_full .
_reflns_Friedel_fraction_max .
_reflns_number_gt 1664
_reflns_number_total 2310
_reflns_threshold_expression 'I > 2\s(I)'
_cod_data_source_file suppl_ncrs-2018-0146_suppl.cif
_cod_data_source_block B
_cod_original_sg_symbol_H-M 'P 21/n'
_cod_database_code 8106385
_shelx_space_group_comment
;
The symmetry employed for this shelxl refinement is uniquely defined
by the following loop, which should always be used as a source of
symmetry information in preference to the above space-group names.
They are only intended as comments.
;
_shelx_estimated_absorpt_t_min 0.974
_shelx_estimated_absorpt_t_max 0.977

loop_
_space_group_symop_operation_xyz
'x, y, z'
'-x+1/2, y+1/2, -z+1/2'
'-x, -y, -z'
'x-1/2, -y-1/2, z-1/2'

loop_
_atom_site_label
_atom_site_type_symbol
_atom_site_fract_x
_atom_site_fract_y
_atom_site_fract_z
_atom_site_U_iso_or_equiv
_atom_site_adp_type
_atom_site_occupancy
_atom_site_site_symmetry_order
_atom_site_calc_flag
_atom_site_refinement_flags_posn
_atom_site_refinement_flags_adp
_atom_site_refinement_flags_occupancy
_atom_site_disorder_assembly
_atom_site_disorder_group
C1 C -0.2627(4) 0.4076(3) 0.29001(12) 0.0540(7) Uani 1 1 d . . . . .
H1A H -0.348507 0.322246 0.285404 0.081 Uiso 1 1 calc R U . . .
H1B H -0.336858 0.494691 0.277660 0.081 Uiso 1 1 calc R U . . .
H1C H -0.216756 0.417168 0.331717 0.081 Uiso 1 1 calc R U . . .
C2 C -0.0847(3) 0.3897(3) 0.25135(10) 0.0402(6) Uani 1 1 d . . . . .
C3 C 0.0631(3) 0.2869(3) 0.26601(11) 0.0485(6) Uani 1 1 d . . . . .
H3 H 0.053044 0.228363 0.300389 0.058 Uiso 1 1 calc R U . . .
C4 C 0.2260(3) 0.2701(3) 0.23010(11) 0.0466(6) Uani 1 1 d . . . . .
H4 H 0.321886 0.198302 0.240604 0.056 Uiso 1 1 calc R U . . .
C5 C 0.2527(3) 0.3563(2) 0.17876(10) 0.0366(5) Uani 1 1 d . . . . .
C6 C 0.1025(3) 0.4622(2) 0.16302(10) 0.0353(5) Uani 1 1 d . . . . .
C7 C -0.0619(3) 0.4741(2) 0.19960(10) 0.0392(5) Uani 1 1 d . . . . .
H7 H -0.162115 0.542429 0.188724 0.047 Uiso 1 1 calc R U . . .
C8 C 0.0945(4) 0.5663(3) 0.10941(11) 0.0438(6) Uani 1 1 d . . . . .
C9 C 0.4410(3) 0.3189(3) 0.14589(11) 0.0424(6) Uani 1 1 d . . . . .
C10 C 0.4133(3) -0.0578(2) 0.04994(10) 0.0392(5) Uani 1 1 d . . . . .
H10 H 0.355484 -0.097786 0.083839 0.047 Uiso 1 1 calc R U . . .
C11 C 0.3224(3) 0.0623(2) 0.02077(9) 0.0311(5) Uani 1 1 d . . . . .
C12 C 0.4120(3) 0.1194(2) -0.02970(10) 0.0386(6) Uani 1 1 d . . . . .
H12 H 0.353701 0.200054 -0.050076 0.046 Uiso 1 1 calc R U . . .
C13 C 0.1355(3) 0.1243(2) 0.04295(9) 0.0323(5) Uani 1 1 d . . . . .
C14 C 0.0330(3) 0.0930(3) 0.09295(10) 0.0400(6) Uani 1 1 d . . . . .
H14 H 0.069535 0.023308 0.122493 0.048 Uiso 1 1 calc R U . . .
C15 C -0.1350(3) 0.2652(3) 0.04348(10) 0.0396(6) Uani 1 1 d . . . . .
H15 H -0.232934 0.335024 0.032212 0.048 Uiso 1 1 calc R U . . .
N1 N 0.0256(2) 0.23360(19) 0.01276(8) 0.0384(5) Uani 1 1 d . . . . .
H1D H 0.047638 0.274144 -0.024163 0.046 Uiso 1 1 d R U . . .
N2 N -0.1346(3) 0.1828(2) 0.09228(8) 0.0404(5) Uani 1 1 d . . . . .
H2A H -0.243234 0.189637 0.122182 0.049 Uiso 1 1 d R U . . .
O1 O 0.2445(3) 0.5781(2) 0.07602(9) 0.0763(7) Uani 1 1 d . . . . .
O2 O -0.0588(3) 0.6400(2) 0.09838(9) 0.0708(6) Uani 1 1 d . . . . .
O3 O 0.4922(3) 0.3959(2) 0.10041(9) 0.0666(6) Uani 1 1 d . . . . .
H3A H 0.377273 0.490218 0.092488 0.080 Uiso 1 1 d R U . . .
O4 O 0.5442(2) 0.2134(2) 0.16348(8) 0.0583(5) Uani 1 1 d . . . . .

loop_
_atom_site_aniso_label
_atom_site_aniso_U_11
_atom_site_aniso_U_22
_atom_site_aniso_U_33
_atom_site_aniso_U_23
_atom_site_aniso_U_13
_atom_site_aniso_U_12
C1 0.0493(15) 0.0606(17) 0.0537(16) -0.0043(13) 0.0183(12) -0.0032(12)
C2 0.0357(12) 0.0439(13) 0.0419(13) -0.0058(11) 0.0110(10) -0.0042(10)
C3 0.0486(14) 0.0560(15) 0.0417(14) 0.0084(12) 0.0102(11) 0.0045(12)
C4 0.0400(13) 0.0531(15) 0.0472(14) 0.0090(12) 0.0060(11) 0.0117(11)
C5 0.0314(11) 0.0390(12) 0.0395(13) -0.0050(10) 0.0048(10) 0.0007(10)
C6 0.0359(12) 0.0319(11) 0.0388(12) -0.0043(10) 0.0073(9) -0.0014(10)
C7 0.0344(12) 0.0370(12) 0.0465(13) -0.0057(11) 0.0056(10) 0.0039(10)
C8 0.0416(13) 0.0412(13) 0.0494(14) 0.0030(11) 0.0120(11) 0.0068(11)
C9 0.0356(12) 0.0466(14) 0.0454(14) -0.0017(12) 0.0063(11) 0.0043(11)
C10 0.0334(12) 0.0454(13) 0.0400(13) 0.0070(11) 0.0125(10) 0.0044(10)
C11 0.0255(10) 0.0328(11) 0.0353(12) -0.0046(9) 0.0045(9) 0.0007(9)
C12 0.0346(12) 0.0397(12) 0.0420(13) 0.0090(10) 0.0073(10) 0.0108(10)
C13 0.0262(10) 0.0331(11) 0.0375(12) -0.0025(10) 0.0027(9) 0.0016(9)
C14 0.0329(12) 0.0472(13) 0.0403(13) 0.0011(11) 0.0079(10) 0.0068(10)
C15 0.0295(11) 0.0431(13) 0.0469(14) -0.0013(11) 0.0072(10) 0.0075(10)
N1 0.0327(10) 0.0411(11) 0.0421(11) 0.0029(9) 0.0101(8) 0.0069(8)
N2 0.0313(10) 0.0484(11) 0.0425(11) -0.0054(10) 0.0110(8) 0.0050(9)
O1 0.0599(12) 0.0845(14) 0.0878(15) 0.0457(12) 0.0370(11) 0.0292(10)
O2 0.0580(11) 0.0860(14) 0.0706(13) 0.0329(11) 0.0259(10) 0.0348(11)
O3 0.0508(11) 0.0768(13) 0.0749(13) 0.0285(11) 0.0315(10) 0.0244(9)
O4 0.0481(10) 0.0682(12) 0.0599(11) 0.0119(10) 0.0171(8) 0.0261(9)

loop_
_atom_type_symbol
_atom_type_description
_atom_type_scat_dispersion_real
_atom_type_scat_dispersion_imag
_atom_type_scat_source
C C 0.0033 0.0016 'International Tables Vol C Tables 4.2.6.8 and 6.1.1.4'
H H 0.0000 0.0000 'International Tables Vol C Tables 4.2.6.8 and 6.1.1.4'
N N 0.0061 0.0033 'International Tables Vol C Tables 4.2.6.8 and 6.1.1.4'
O O 0.0106 0.0060 'International Tables Vol C Tables 4.2.6.8 and 6.1.1.4'

loop_
_geom_angle_atom_site_label_1
_geom_angle_atom_site_label_2
_geom_angle_atom_site_label_3
_geom_angle
_geom_angle_site_symmetry_1
_geom_angle_site_symmetry_3
C2 C1 H1A 109.5 . .
C2 C1 H1B 109.5 . .
H1A C1 H1B 109.5 . .
C2 C1 H1C 109.5 . .
H1A C1 H1C 109.5 . .
H1B C1 H1C 109.5 . .
C3 C2 C7 117.3(2) . .
C3 C2 C1 120.7(2) . .
C7 C2 C1 122.0(2) . .
C2 C3 C4 120.5(2) . .
C2 C3 H3 119.7 . .
C4 C3 H3 119.7 . .
C3 C4 C5 122.7(2) . .
C3 C4 H4 118.6 . .
C5 C4 H4 118.6 . .
C4 C5 C6 117.50(19) . .
C4 C5 C9 114.00(19) . .
C6 C5 C9 128.5(2) . .
C7 C6 C5 118.2(2) . .
C7 C6 C8 114.04(19) . .
C5 C6 C8 127.73(19) . .
C2 C7 C6 123.7(2) . .
C2 C7 H7 118.1 . .
C6 C7 H7 118.1 . .
O2 C8 O1 120.2(2) . .
O2 C8 C6 119.3(2) . .
O1 C8 C6 120.5(2) . .
O4 C9 O3 120.3(2) . .
O4 C9 C5 118.9(2) . .
O3 C9 C5 120.8(2) . .
C12 C10 C11 121.2(2) 3_655 .
C12 C10 H10 119.4 3_655 .
C11 C10 H10 119.4 . .
C10 C11 C12 118.07(18) . .
C10 C11 C13 120.02(19) . .
C12 C11 C13 121.91(19) . .
C10 C12 C11 120.7(2) 3_655 .
C10 C12 H12 119.7 3_655 .
C11 C12 H12 119.7 . .
C14 C13 N1 105.57(18) . .
C14 C13 C11 131.2(2) . .
N1 C13 C11 123.22(19) . .
C13 C14 N2 107.8(2) . .
C13 C14 H14 126.1 . .
N2 C14 H14 126.1 . .
N2 C15 N1 109.24(19) . .
N2 C15 H15 125.4 . .
N1 C15 H15 125.4 . .
C15 N1 C13 109.10(18) . .
C15 N1 H1D 122.7 . .
C13 N1 H1D 127.9 . .
C15 N2 C14 108.26(19) . .
C15 N2 H2A 122.2 . .
C14 N2 H2A 129.5 . .
C8 O1 H3A 110.2 . .
C9 O3 H3A 108.8 . .

loop_
_geom_bond_atom_site_label_1
_geom_bond_atom_site_label_2
_geom_bond_distance
_geom_bond_site_symmetry_2
C1 C2 1.499(3) .
C1 H1A 0.9600 .
C1 H1B 0.9600 .
C1 H1C 0.9600 .
C2 C3 1.377(3) .
C2 C7 1.387(3) .
C3 C4 1.379(3) .
C3 H3 0.9300 .
C4 C5 1.393(3) .
C4 H4 0.9300 .
C5 C6 1.412(3) .
C5 C9 1.513(3) .
C6 C7 1.393(3) .
C6 C8 1.510(3) .
C7 H7 0.9300 .
C8 O2 1.230(3) .
C8 O1 1.272(3) .
C9 O4 1.225(3) .
C9 O3 1.281(3) .
C10 C12 1.379(3) 3_655
C10 C11 1.384(3) .
C10 H10 0.9300 .
C11 C12 1.388(3) .
C11 C13 1.466(3) .
C12 H12 0.9300 .
C13 C14 1.354(3) .
C13 N1 1.379(3) .
C14 N2 1.375(3) .
C14 H14 0.9300 .
C15 N2 1.309(3) .
C15 N1 1.322(3) .
C15 H15 0.9300 .
N1 H1D 0.9119 .
N2 H2A 1.0030 .
O1 H3A 1.2275 .
O3 H3A 1.1504 .

loop_
_geom_torsion_atom_site_label_1
_geom_torsion_atom_site_label_2
_geom_torsion_atom_site_label_3
_geom_torsion_atom_site_label_4
_geom_torsion
_geom_torsion_site_symmetry_1
_geom_torsion_site_symmetry_2
_geom_torsion_site_symmetry_3
_geom_torsion_site_symmetry_4
C7 C2 C3 C4 0.0(3) . . . .
C1 C2 C3 C4 179.5(2) . . . .
C2 C3 C4 C5 1.4(4) . . . .
C3 C4 C5 C6 -1.4(3) . . . .
C3 C4 C5 C9 -179.7(2) . . . .
C4 C5 C6 C7 0.1(3) . . . .
C9 C5 C6 C7 178.1(2) . . . .
C4 C5 C6 C8 -178.8(2) . . . .
C9 C5 C6 C8 -0.8(4) . . . .
C3 C2 C7 C6 -1.3(3) . . . .
C1 C2 C7 C6 179.1(2) . . . .
C5 C6 C7 C2 1.3(3) . . . .
C8 C6 C7 C2 -179.6(2) . . . .
C7 C6 C8 O2 -7.3(3) . . . .
C5 C6 C8 O2 171.7(2) . . . .
C7 C6 C8 O1 172.5(2) . . . .
C5 C6 C8 O1 -8.5(4) . . . .
C4 C5 C9 O4 4.9(3) . . . .
C6 C5 C9 O4 -173.2(2) . . . .
C4 C5 C9 O3 -175.1(2) . . . .
C6 C5 C9 O3 6.8(4) . . . .
C12 C10 C11 C12 0.0(4) 3_655 . . .
C12 C10 C11 C13 179.3(2) 3_655 . . .
C10 C11 C12 C10 0.0(4) . . . 3_655
C13 C11 C12 C10 -179.3(2) . . . 3_655
C10 C11 C13 C14 6.3(3) . . . .
C12 C11 C13 C14 -174.5(2) . . . .
C10 C11 C13 N1 -173.15(19) . . . .
C12 C11 C13 N1 6.1(3) . . . .
N1 C13 C14 N2 -0.1(2) . . . .
C11 C13 C14 N2 -179.6(2) . . . .
N2 C15 N1 C13 0.4(2) . . . .
C14 C13 N1 C15 -0.2(2) . . . .
C11 C13 N1 C15 179.38(19) . . . .
N1 C15 N2 C14 -0.4(2) . . . .
C13 C14 N2 C15 0.3(3) . . . .
